data_2240925
loop_
_publ_author_name
'Swaminathan, K.'
'Sethusankar, K.'
'Kumar, G. Siva'
'Bakthadoss, M.'

_publ_section_title
;
 Crystal structures and conformational analyses of three pyranochromene
 derivatives
;
_journal_coeditor_code SU5160
_journal_issue 8
_journal_name_full 'Acta Crystallographica Section E'
_journal_page_first 926
_journal_page_last 930
_journal_paper_doi 10.1107/S2056989015012967
_journal_volume 71
_journal_year 2015
_chemical_formula_iupac 'C25 H23 N3 O4'
_chemical_formula_moiety 'C25 H23 N3 O4'
_chemical_formula_sum 'C25 H23 N3 O4'
_chemical_formula_weight 429.46
_chemical_name_systematic
6-(4-Ethylphenyl)-2,4-dimethyl-1,3-dioxo-2,3,4,12b-tetrahydro-1<i>H</i>,6<i>H</i>-chromeno[4',3':4,5]pyrano[2,3-<i>d</i>]pyrimidine-6a(7<i>H</i>)-carbonitrile]
_space_group_IT_number 14
_symmetry_cell_setting monoclinic
_symmetry_space_group_name_Hall '-P 2yn'
_symmetry_space_group_name_H-M 'P 1 21/n 1'
_atom_sites_solution_hydrogens geom
_atom_sites_solution_primary direct
_atom_sites_solution_secondary difmap
_audit_creation_method SHELXL-97
_cell_angle_alpha 90.00
_cell_angle_beta 91.990(2)
_cell_angle_gamma 90.00
_cell_formula_units_Z 4
_cell_length_a 11.4471(5)
_cell_length_b 11.2076(4)
_cell_length_c 16.5407(7)
_cell_measurement_reflns_used 3715
_cell_measurement_temperature 296(2)
_cell_measurement_theta_max 25.00
_cell_measurement_theta_min 2.13
_cell_volume 2120.80(15)
_computing_cell_refinement
;
SAINT (Bruker, 2008)
;
_computing_data_collection
;
APEX2 (Bruker, 2008)
;
_computing_data_reduction
;
SAINT (Bruker, 2008)
;
_computing_molecular_graphics
;
ORTEP-3 for Windows (Farrugia, 2012) and Mercury (Macrae <i>et al.</i>,
2008)
;
_computing_publication_material
;
SHELXL97 (Sheldrick, 2008) and PLATON (Spek, 2009)
;
_computing_structure_refinement
;
SHELXL97 (Sheldrick, 2008)
;
_computing_structure_solution
;
SHELXS97 (Sheldrick, 2008)
;
_diffrn_ambient_temperature 296(2)
_diffrn_measured_fraction_theta_full 0.995
_diffrn_measured_fraction_theta_max 0.995
_diffrn_measurement_device_type 'Bruker Kappa APEXII CCD'
_diffrn_measurement_method '\w & \f scans'
_diffrn_radiation_monochromator graphite
_diffrn_radiation_source 'fine-focus sealed tube'
_diffrn_radiation_type MoK\a
_diffrn_radiation_wavelength 0.71073
_diffrn_reflns_av_R_equivalents 0.0299
_diffrn_reflns_av_sigmaI/netI 0.0247
_diffrn_reflns_limit_h_max 13
_diffrn_reflns_limit_h_min -13
_diffrn_reflns_limit_k_max 13
_diffrn_reflns_limit_k_min -10
_diffrn_reflns_limit_l_max 19
_diffrn_reflns_limit_l_min -19
_diffrn_reflns_number 18281
_diffrn_reflns_theta_full 25.00
_diffrn_reflns_theta_max 25.00
_diffrn_reflns_theta_min 2.13
_exptl_absorpt_coefficient_mu 0.093
_exptl_absorpt_correction_T_max 0.977
_exptl_absorpt_correction_T_min 0.968
_exptl_absorpt_correction_type multi-scan
_exptl_absorpt_process_details
;
(SADABS; Bruker, 2008)
;
_exptl_crystal_colour Colourless
_exptl_crystal_density_diffrn 1.345
_exptl_crystal_density_method 'not measured'
_exptl_crystal_description block
_exptl_crystal_F_000 904
_exptl_crystal_size_max 0.35
_exptl_crystal_size_mid 0.30
_exptl_crystal_size_min 0.25
_refine_diff_density_max 0.328
_refine_diff_density_min -0.277
_refine_ls_extinction_method none
_refine_ls_goodness_of_fit_ref 1.034
_refine_ls_hydrogen_treatment constr
_refine_ls_matrix_type full
_refine_ls_number_parameters 292
_refine_ls_number_reflns 3715
_refine_ls_number_restraints 0
_refine_ls_restrained_S_all 1.034
_refine_ls_R_factor_all 0.0623
_refine_ls_R_factor_gt 0.0440
_refine_ls_shift/su_max 0.007
_refine_ls_shift/su_mean 0.000
_refine_ls_structure_factor_coef Fsqd
_refine_ls_weighting_details 'calc w=1/[\s^2^(Fo^2^)+(0.0576P)^2^+0.8627P] where P=(Fo^2^+2Fc^2^)/3'
_refine_ls_weighting_scheme calc
_refine_ls_wR_factor_gt 0.1111
_refine_ls_wR_factor_ref 0.1261
_reflns_number_gt 2814
_reflns_number_total 3715
_reflns_threshold_expression I>2sigma(I)
_cod_data_source_file su5160sup1.cif
_cod_data_source_block III
_cod_original_sg_symbol_H-M 'P 21/n'
_cod_database_code 2240925
_cod_database_fobs_code 2240925

loop_
_symmetry_equiv_pos_as_xyz
'x, y, z'
'-x+1/2, y+1/2, -z+1/2'
'-x, -y, -z'
'x-1/2, -y-1/2, z-1/2'

loop_
_atom_site_type_symbol
_atom_site_label
_atom_site_fract_x
_atom_site_fract_y
_atom_site_fract_z
_atom_site_U_iso_or_equiv
_atom_site_adp_type
_atom_site_calc_flag
_atom_site_refinement_flags
_atom_site_occupancy
_atom_site_symmetry_multiplicity
C C1 0.1534(2) -0.1733(2) 0.02179(14) 0.0590(6) Uani d . 1 1
H H1 0.1589 -0.1965 -0.0319 0.071 Uiso calc R 1 1
C C2 0.0885(2) -0.2402(2) 0.07377(15) 0.0609(6) Uani d . 1 1
H H2 0.0507 -0.3091 0.0555 0.073 Uiso calc R 1 1
C C3 0.0802(2) -0.2042(2) 0.15302(15) 0.0565(6) Uani d . 1 1
H H3 0.0371 -0.2493 0.1886 0.068 Uiso calc R 1 1
C C4 0.13542(17) -0.10173(18) 0.17962(13) 0.0465(5) Uani d . 1 1
H H4 0.1289 -0.0786 0.2333 0.056 Uiso calc R 1 1
C C5 0.20076(16) -0.03175(17) 0.12840(11) 0.0396(4) Uani d . 1 1
C C6 0.21040(18) -0.07139(18) 0.04949(12) 0.0468(5) Uani d . 1 1
C C7 0.35811(18) 0.06931(19) 0.02593(12) 0.0468(5) Uani d . 1 1
H H7A 0.3918 0.1143 -0.0176 0.056 Uiso calc R 1 1
H H7B 0.4205 0.0255 0.0538 0.056 Uiso calc R 1 1
C C8 0.30204(16) 0.15565(17) 0.08532(11) 0.0373(4) Uani d . 1 1
C C9 0.25965(16) 0.08300(17) 0.15816(11) 0.0372(4) Uani d . 1 1
H H9 0.3287 0.0606 0.1915 0.045 Uiso calc R 1 1
C C10 0.18416(15) 0.16192(16) 0.20870(11) 0.0359(4) Uani d . 1 1
C C11 0.13384(15) 0.26105(17) 0.17771(10) 0.0353(4) Uani d . 1 1
C C12 0.19681(16) 0.22106(17) 0.04440(11) 0.0374(4) Uani d . 1 1
H H12 0.1394 0.1608 0.0267 0.045 Uiso calc R 1 1
C C13 0.17301(16) 0.13736(17) 0.29330(11) 0.0391(4) Uani d . 1 1
C C14 0.04976(16) 0.31618(18) 0.30307(12) 0.0409(5) Uani d . 1 1
C C15 0.01236(19) 0.44176(19) 0.18395(13) 0.0522(5) Uani d . 1 1
H H15A 0.0704 0.4894 0.1586 0.078 Uiso calc R 1 1
H H15B -0.0251 0.4883 0.2243 0.078 Uiso calc R 1 1
H H15C -0.0449 0.4159 0.1439 0.078 Uiso calc R 1 1
C C16 0.0767(2) 0.1869(2) 0.41949(12) 0.0571(6) Uani d . 1 1
H H16A 0.1301 0.2304 0.4545 0.086 Uiso calc R 1 1
H H16B 0.0866 0.1029 0.4287 0.086 Uiso calc R 1 1
H H16C -0.0021 0.2094 0.4306 0.086 Uiso calc R 1 1
C C17 0.22490(16) 0.29571(17) -0.02756(11) 0.0378(4) Uani d . 1 1
C C18 0.2163(2) 0.24542(19) -0.10328(12) 0.0496(5) Uani d . 1 1
H H18 0.1908 0.1670 -0.1091 0.059 Uiso calc R 1 1
C C19 0.2453(2) 0.31004(19) -0.17082(12) 0.0556(6) Uani d . 1 1
H H19 0.2390 0.2742 -0.2215 0.067 Uiso calc R 1 1
C C20 0.28318(19) 0.42640(18) -0.16474(12) 0.0474(5) Uani d . 1 1
C C21 0.29008(19) 0.47620(18) -0.08850(12) 0.0490(5) Uani d . 1 1
H H21 0.3152 0.5548 -0.0828 0.059 Uiso calc R 1 1
C C22 0.26093(18) 0.41312(17) -0.02041(12) 0.0443(5) Uani d . 1 1
H H22 0.2655 0.4495 0.0301 0.053 Uiso calc R 1 1
C C23 0.3174(3) 0.4970(2) -0.23790(14) 0.0722(7) Uani d . 1 1
H H23A 0.2502 0.5435 -0.2564 0.087 Uiso calc R 1 1
H H23B 0.3782 0.5528 -0.2210 0.087 Uiso calc R 1 1
C C24 0.3588(3) 0.4293(3) -0.30635(16) 0.0839(9) Uani d . 1 1
H H24A 0.4161 0.3723 -0.2876 0.126 Uiso calc R 1 1
H H24B 0.3932 0.4827 -0.3441 0.126 Uiso calc R 1 1
H H24C 0.2942 0.3882 -0.3325 0.126 Uiso calc R 1 1
C C25 0.39321(18) 0.24049(19) 0.11184(12) 0.0438(5) Uani d . 1 1
N N1 0.10034(14) 0.21462(15) 0.33494(9) 0.0413(4) Uani d . 1 1
N N2 0.06822(13) 0.33754(14) 0.22202(9) 0.0395(4) Uani d . 1 1
N N3 0.46792(18) 0.3023(2) 0.13123(13) 0.0693(6) Uani d . 1 1
O O1 0.27450(14) -0.01194(13) -0.00673(8) 0.0555(4) Uani d . 1 1
O O2 0.14164(11) 0.29896(11) 0.10132(7) 0.0415(3) Uani d . 1 1
O O3 0.22107(12) 0.05425(13) 0.32899(8) 0.0499(4) Uani d . 1 1
O O4 -0.00801(13) 0.38384(13) 0.34285(9) 0.0544(4) Uani d . 1 1

loop_
_atom_site_aniso_label
_atom_site_aniso_U_11
_atom_site_aniso_U_22
_atom_site_aniso_U_33
_atom_site_aniso_U_12
_atom_site_aniso_U_13
_atom_site_aniso_U_23
C1 0.0813(16) 0.0442(13) 0.0515(13) -0.0007(12) 0.0011(12) -0.0045(10)
C2 0.0706(15) 0.0425(13) 0.0691(16) -0.0078(11) -0.0053(12) 0.0015(12)
C3 0.0590(13) 0.0445(13) 0.0664(15) -0.0057(10) 0.0076(11) 0.0091(11)
C4 0.0524(12) 0.0405(12) 0.0470(11) 0.0016(9) 0.0088(9) 0.0058(9)
C5 0.0433(10) 0.0358(11) 0.0400(10) 0.0066(8) 0.0066(8) 0.0037(8)
C6 0.0596(12) 0.0367(11) 0.0445(11) 0.0040(9) 0.0084(10) 0.0039(9)
C7 0.0562(12) 0.0425(12) 0.0427(11) 0.0034(10) 0.0172(9) 0.0018(9)
C8 0.0407(10) 0.0363(11) 0.0355(10) 0.0006(8) 0.0098(8) 0.0019(8)
C9 0.0405(10) 0.0375(11) 0.0341(10) 0.0034(8) 0.0081(8) 0.0045(8)
C10 0.0392(9) 0.0361(10) 0.0330(9) -0.0017(8) 0.0097(8) 0.0006(8)
C11 0.0349(9) 0.0385(11) 0.0330(9) -0.0036(8) 0.0081(7) 0.0006(8)
C12 0.0437(10) 0.0361(11) 0.0327(9) -0.0012(8) 0.0086(8) 0.0012(8)
C13 0.0394(10) 0.0402(11) 0.0382(10) -0.0040(9) 0.0080(8) 0.0015(9)
C14 0.0388(10) 0.0436(12) 0.0411(11) -0.0063(9) 0.0114(8) -0.0045(9)
C15 0.0535(12) 0.0487(13) 0.0550(13) 0.0134(10) 0.0117(10) 0.0039(10)
C16 0.0685(14) 0.0674(16) 0.0364(11) -0.0008(12) 0.0178(10) 0.0042(10)
C17 0.0424(10) 0.0369(11) 0.0343(10) -0.0020(8) 0.0051(8) 0.0026(8)
C18 0.0733(14) 0.0363(11) 0.0394(11) -0.0115(10) 0.0070(10) -0.0011(9)
C19 0.0886(17) 0.0463(13) 0.0323(10) -0.0067(12) 0.0100(10) -0.0031(9)
C20 0.0643(13) 0.0396(12) 0.0391(11) -0.0005(10) 0.0109(9) 0.0050(9)
C21 0.0699(14) 0.0332(11) 0.0443(11) -0.0060(10) 0.0062(10) 0.0022(9)
C22 0.0610(12) 0.0363(11) 0.0359(10) -0.0038(9) 0.0050(9) -0.0010(8)
C23 0.114(2) 0.0560(15) 0.0477(13) -0.0055(14) 0.0223(14) 0.0121(12)
C24 0.116(2) 0.0790(19) 0.0596(16) 0.0160(17) 0.0368(15) 0.0218(14)
C25 0.0440(11) 0.0488(12) 0.0392(10) 0.0005(10) 0.0107(9) 0.0037(9)
N1 0.0469(9) 0.0451(10) 0.0326(8) -0.0020(8) 0.0118(7) 0.0003(7)
N2 0.0408(8) 0.0376(9) 0.0409(9) 0.0034(7) 0.0110(7) 0.0004(7)
N3 0.0617(12) 0.0812(15) 0.0654(13) -0.0214(12) 0.0054(10) -0.0054(11)
O1 0.0826(11) 0.0449(9) 0.0402(8) -0.0055(8) 0.0187(7) -0.0042(7)
O2 0.0500(8) 0.0403(8) 0.0349(7) 0.0083(6) 0.0118(6) 0.0060(6)
O3 0.0603(9) 0.0507(9) 0.0390(7) 0.0067(7) 0.0071(6) 0.0089(7)
O4 0.0604(9) 0.0524(9) 0.0518(9) 0.0056(7) 0.0219(7) -0.0091(7)

loop_
_atom_type_symbol
_atom_type_description
_atom_type_scat_dispersion_real
_atom_type_scat_dispersion_imag
_atom_type_scat_source
C C 0.0033 0.0016 'International Tables Vol C Tables 4.2.6.8 and 6.1.1.4'
H H 0.0000 0.0000 'International Tables Vol C Tables 4.2.6.8 and 6.1.1.4'
N N 0.0061 0.0033 'International Tables Vol C Tables 4.2.6.8 and 6.1.1.4'
O O 0.0106 0.0060 'International Tables Vol C Tables 4.2.6.8 and 6.1.1.4'

loop_
_geom_angle_atom_site_label_1
_geom_angle_atom_site_label_2
_geom_angle_atom_site_label_3
_geom_angle
C2 C1 C6 120.0(2)
C2 C1 H1 120.0
C6 C1 H1 120.0
C1 C2 C3 119.4(2)
C1 C2 H2 120.3
C3 C2 H2 120.3
C4 C3 C2 120.1(2)
C4 C3 H3 119.9
C2 C3 H3 119.9
C3 C4 C5 121.8(2)
C3 C4 H4 119.1
C5 C4 H4 119.1
C6 C5 C4 117.03(18)
C6 C5 C9 121.66(17)
C4 C5 C9 121.31(17)
O1 C6 C1 115.57(19)
O1 C6 C5 122.86(18)
C1 C6 C5 121.6(2)
O1 C7 C8 110.96(16)
O1 C7 H7A 109.4
C8 C7 H7A 109.4
O1 C7 H7B 109.4
C8 C7 H7B 109.4
H7A C7 H7B 108.0
C25 C8 C7 106.91(15)
C25 C8 C12 111.03(16)
C7 C8 C12 110.82(15)
C25 C8 C9 110.33(15)
C7 C8 C9 108.43(16)
C12 C8 C9 109.27(14)
C10 C9 C5 114.68(15)
C10 C9 C8 108.92(15)
C5 C9 C8 109.86(15)
C10 C9 H9 107.7
C5 C9 H9 107.7
C8 C9 H9 107.7
C11 C10 C13 118.58(17)
C11 C10 C9 121.25(16)
C13 C10 C9 119.96(16)
O2 C11 C10 125.46(16)
O2 C11 N2 111.24(16)
C10 C11 N2 123.29(16)
O2 C12 C17 106.90(14)
O2 C12 C8 110.65(14)
C17 C12 C8 115.27(15)
O2 C12 H12 107.9
C17 C12 H12 107.9
C8 C12 H12 107.9
O3 C13 N1 119.93(17)
O3 C13 C10 124.23(17)
N1 C13 C10 115.83(17)
O4 C14 N1 122.65(18)
O4 C14 N2 121.36(19)
N1 C14 N2 115.99(16)
N2 C15 H15A 109.5
N2 C15 H15B 109.5
H15A C15 H15B 109.5
N2 C15 H15C 109.5
H15A C15 H15C 109.5
H15B C15 H15C 109.5
N1 C16 H16A 109.5
N1 C16 H16B 109.5
H16A C16 H16B 109.5
N1 C16 H16C 109.5
H16A C16 H16C 109.5
H16B C16 H16C 109.5
C18 C17 C22 118.68(17)
C18 C17 C12 118.97(17)
C22 C17 C12 122.33(17)
C17 C18 C19 120.71(19)
C17 C18 H18 119.6
C19 C18 H18 119.6
C20 C19 C18 121.42(19)
C20 C19 H19 119.3
C18 C19 H19 119.3
C19 C20 C21 117.26(18)
C19 C20 C23 121.85(19)
C21 C20 C23 120.9(2)
C20 C21 C22 122.08(19)
C20 C21 H21 119.0
C22 C21 H21 119.0
C21 C22 C17 119.83(18)
C21 C22 H22 120.1
C17 C22 H22 120.1
C24 C23 C20 116.8(2)
C24 C23 H23A 108.1
C20 C23 H23A 108.1
C24 C23 H23B 108.1
C20 C23 H23B 108.1
H23A C23 H23B 107.3
C23 C24 H24A 109.5
C23 C24 H24B 109.5
H24A C24 H24B 109.5
C23 C24 H24C 109.5
H24A C24 H24C 109.5
H24B C24 H24C 109.5
N3 C25 C8 176.6(2)
C14 N1 C13 125.03(16)
C14 N1 C16 116.85(16)
C13 N1 C16 118.12(17)
C11 N2 C14 120.98(16)
C11 N2 C15 120.60(16)
C14 N2 C15 118.38(16)
C6 O1 C7 115.02(15)
C11 O2 C12 117.91(14)

loop_
_geom_bond_atom_site_label_1
_geom_bond_atom_site_label_2
_geom_bond_distance
C1 C2 1.378(3)
C1 C6 1.385(3)
C1 H1 0.9300
C2 C3 1.378(3)
C2 H2 0.9300
C3 C4 1.376(3)
C3 H3 0.9300
C4 C5 1.392(3)
C4 H4 0.9300
C5 C6 1.387(3)
C5 C9 1.526(3)
C6 O1 1.376(2)
C7 O1 1.415(2)
C7 C8 1.535(3)
C7 H7A 0.9700
C7 H7B 0.9700
C8 C25 1.468(3)
C8 C12 1.546(3)
C8 C9 1.546(2)
C9 C10 1.509(2)
C9 H9 0.9800
C10 C11 1.345(3)
C10 C13 1.436(3)
C11 O2 1.339(2)
C11 N2 1.369(2)
C12 O2 1.445(2)
C12 C17 1.499(2)
C12 H12 0.9800
C13 O3 1.223(2)
C13 N1 1.399(2)
C14 O4 1.215(2)
C14 N1 1.374(3)
C14 N2 1.385(2)
C15 N2 1.463(3)
C15 H15A 0.9600
C15 H15B 0.9600
C15 H15C 0.9600
C16 N1 1.467(2)
C16 H16A 0.9600
C16 H16B 0.9600
C16 H16C 0.9600
C17 C18 1.374(3)
C17 C22 1.383(3)
C18 C19 1.381(3)
C18 H18 0.9300
C19 C20 1.377(3)
C19 H19 0.9300
C20 C21 1.379(3)
C20 C23 1.508(3)
C21 C22 1.381(3)
C21 H21 0.9300
C22 H22 0.9300
C23 C24 1.456(3)
C23 H23A 0.9700
C23 H23B 0.9700
C24 H24A 0.9600
C24 H24B 0.9600
C24 H24C 0.9600
C25 N3 1.138(3)

loop_
_geom_hbond_atom_site_label_D
_geom_hbond_atom_site_label_H
_geom_hbond_atom_site_label_A
_geom_hbond_site_symmetry_A
_geom_hbond_distance_DH
_geom_hbond_distance_HA
_geom_hbond_distance_DA
_geom_hbond_angle_DHA
C4 H4 O3 . 0.93 2.39 3.155(3) 139
C7 H7B O4 2_545 0.97 2.52 3.423(3) 156
C15 H15A O3 2_555 0.96 2.50 3.315(3) 143
C16 H16C Cg1 4_455 0.96 2.93 3.739(2) 143
C24 H24A Cg2 4_554 0.96 2.70 3.634(3) 164

loop_
_geom_torsion_atom_site_label_1
_geom_torsion_atom_site_label_2
_geom_torsion_atom_site_label_3
_geom_torsion_atom_site_label_4
_geom_torsion
C6 C1 C2 C3 0.6(4)
C1 C2 C3 C4 0.6(3)
C2 C3 C4 C5 -0.1(3)
C3 C4 C5 C6 -1.6(3)
C3 C4 C5 C9 178.79(18)
C2 C1 C6 O1 178.9(2)
C2 C1 C6 C5 -2.3(3)
C4 C5 C6 O1 -178.57(18)
C9 C5 C6 O1 1.1(3)
C4 C5 C6 C1 2.8(3)
C9 C5 C6 C1 -177.61(19)
O1 C7 C8 C25 -176.52(15)
O1 C7 C8 C12 -55.4(2)
O1 C7 C8 C9 64.5(2)
C6 C5 C9 C10 135.93(18)
C4 C5 C9 C10 -44.5(2)
C6 C5 C9 C8 12.9(2)
C4 C5 C9 C8 -167.51(17)
C25 C8 C9 C10 74.10(19)
C7 C8 C9 C10 -169.13(15)
C12 C8 C9 C10 -48.2(2)
C25 C8 C9 C5 -159.52(15)
C7 C8 C9 C5 -42.75(19)
C12 C8 C9 C5 78.14(18)
C5 C9 C10 C11 -103.3(2)
C8 C9 C10 C11 20.3(2)
C5 C9 C10 C13 82.0(2)
C8 C9 C10 C13 -154.41(16)
C13 C10 C11 O2 176.38(16)
C9 C10 C11 O2 1.6(3)
C13 C10 C11 N2 -2.8(3)
C9 C10 C11 N2 -177.56(16)
C25 C8 C12 O2 -63.45(19)
C7 C8 C12 O2 177.89(14)
C9 C8 C12 O2 58.46(19)
C25 C8 C12 C17 58.0(2)
C7 C8 C12 C17 -60.7(2)
C9 C8 C12 C17 179.90(15)
C11 C10 C13 O3 -175.21(18)
C9 C10 C13 O3 -0.4(3)
C11 C10 C13 N1 5.8(3)
C9 C10 C13 N1 -179.40(15)
O2 C12 C17 C18 -144.56(18)
C8 C12 C17 C18 92.0(2)
O2 C12 C17 C22 36.5(2)
C8 C12 C17 C22 -87.0(2)
C22 C17 C18 C19 1.2(3)
C12 C17 C18 C19 -177.8(2)
C17 C18 C19 C20 -0.2(4)
C18 C19 C20 C21 -0.6(3)
C18 C19 C20 C23 178.7(2)
C19 C20 C21 C22 0.2(3)
C23 C20 C21 C22 -179.1(2)
C20 C21 C22 C17 0.8(3)
C18 C17 C22 C21 -1.5(3)
C12 C17 C22 C21 177.45(18)
C19 C20 C23 C24 -26.5(4)
C21 C20 C23 C24 152.7(3)
O4 C14 N1 C13 -176.16(18)
N2 C14 N1 C13 3.9(3)
O4 C14 N1 C16 3.1(3)
N2 C14 N1 C16 -176.82(17)
O3 C13 N1 C14 174.31(18)
C10 C13 N1 C14 -6.6(3)
O3 C13 N1 C16 -4.9(3)
C10 C13 N1 C16 174.15(17)
O2 C11 N2 C14 -179.32(15)
C10 C11 N2 C14 0.0(3)
O2 C11 N2 C15 2.9(2)
C10 C11 N2 C15 -177.83(18)
O4 C14 N2 C11 179.73(17)
N1 C14 N2 C11 -0.4(3)
O4 C14 N2 C15 -2.4(3)
N1 C14 N2 C15 177.48(16)
C1 C6 O1 C7 -162.40(19)
C5 C6 O1 C7 18.9(3)
C8 C7 O1 C6 -51.8(2)
C10 C11 O2 C12 7.7(3)
N2 C11 O2 C12 -173.07(14)
C17 C12 O2 C11 -164.19(15)
C8 C12 O2 C11 -37.9(2)
